data_4068082
loop_
_publ_author_name
'Blasberg, Florian'
'Bolte, Michael'
'Wagner, Matthias'
'Lerner, Hans-Wolfram'

_publ_section_title
;
 An Approach to Pin Down the Solid-State Structure of the &#x201C;Turbo
 Grignard&#x201D;
;
_journal_issue 3
_journal_name_full Organometallics
_journal_page_first 1001
_journal_paper_doi 10.1021/om201080t
_journal_volume 31
_journal_year 2012
_chemical_formula_moiety 'C10 H22 Mg O2'
_chemical_formula_sum 'C10 H22 Mg O2'
_chemical_formula_weight 198.59
_chemical_name_systematic ?
_space_group_IT_number 15
_symmetry_cell_setting monoclinic
_symmetry_space_group_name_Hall '-C 2yc'
_symmetry_space_group_name_H-M 'C 1 2/c 1'
_atom_sites_solution_hydrogens geom
_atom_sites_solution_primary direct
_atom_sites_solution_secondary difmap
_audit_creation_method SHELXL-97
_cell_angle_alpha 90.00
_cell_angle_beta 106.633(6)
_cell_angle_gamma 90.00
_cell_formula_units_Z 4
_cell_length_a 13.9678(10)
_cell_length_b 7.4820(5)
_cell_length_c 12.1077(8)
_cell_measurement_reflns_used 11321
_cell_measurement_temperature 173(2)
_cell_measurement_theta_max 26.1
_cell_measurement_theta_min 3.4
_cell_volume 1212.40(15)
_computing_cell_refinement 'X-Area (Stoe & Cie, 2001)'
_computing_data_collection 'X-Area (Stoe & Cie, 2001)'
_computing_data_reduction 'X-Area (Stoe & Cie, 2001)'
_computing_molecular_graphics 'XP (Sheldrick, 2008)'
_computing_publication_material SHELXL97
_computing_structure_refinement 'SHELXL97 (Sheldrick, 2008) '
_computing_structure_solution 'SHELXS97 (Sheldrick, 2008) '
_diffrn_ambient_temperature 173(2)
_diffrn_measured_fraction_theta_full 0.997
_diffrn_measured_fraction_theta_max 0.997
_diffrn_measurement_device_type 'STOE IPDS II two-circle-diffractometer'
_diffrn_measurement_method \w
_diffrn_radiation_monochromator graphite
_diffrn_radiation_source 'fine-focus sealed tube'
_diffrn_radiation_type MoK\a
_diffrn_radiation_wavelength 0.71073
_diffrn_reflns_av_R_equivalents 0.0780
_diffrn_reflns_av_sigmaI/netI 0.0341
_diffrn_reflns_limit_h_max 16
_diffrn_reflns_limit_h_min -16
_diffrn_reflns_limit_k_max 8
_diffrn_reflns_limit_k_min -8
_diffrn_reflns_limit_l_max 14
_diffrn_reflns_limit_l_min -13
_diffrn_reflns_number 8245
_diffrn_reflns_theta_full 25.00
_diffrn_reflns_theta_max 25.02
_diffrn_reflns_theta_min 3.36
_diffrn_standards_number 0
_exptl_absorpt_coefficient_mu 0.118
_exptl_absorpt_correction_T_max 0.9542
_exptl_absorpt_correction_T_min 0.9432
_exptl_absorpt_correction_type multi-scan
_exptl_absorpt_process_details 'MULABS (Spek, 2003; Blessing, 1995)'
_exptl_crystal_colour colourless
_exptl_crystal_density_diffrn 1.088
_exptl_crystal_density_method 'not measured'
_exptl_crystal_description block
_exptl_crystal_F_000 440
_exptl_crystal_size_max 0.50
_exptl_crystal_size_mid 0.40
_exptl_crystal_size_min 0.40
_refine_diff_density_max 0.263
_refine_diff_density_min -0.226
_refine_diff_density_rms 0.048
_refine_ls_extinction_coef 0.011(3)
_refine_ls_extinction_expression Fc^*^=kFc[1+0.001xFc^2^\l^3^/sin(2\q)]^-1/4^
_refine_ls_extinction_method SHELXL
_refine_ls_goodness_of_fit_ref 1.072
_refine_ls_hydrogen_treatment constr
_refine_ls_matrix_type full
_refine_ls_number_parameters 61
_refine_ls_number_reflns 1074
_refine_ls_number_restraints 0
_refine_ls_restrained_S_all 1.072
_refine_ls_R_factor_all 0.0423
_refine_ls_R_factor_gt 0.0393
_refine_ls_shift/su_max 0.000
_refine_ls_shift/su_mean 0.000
_refine_ls_structure_factor_coef Fsqd
_refine_ls_weighting_details 'calc w=1/[\s^2^(Fo^2^)+(0.0606P)^2^+1.0398P] where P=(Fo^2^+2Fc^2^)/3'
_refine_ls_weighting_scheme calc
_refine_ls_wR_factor_gt 0.1115
_refine_ls_wR_factor_ref 0.1135
_reflns_number_gt 1002
_reflns_number_total 1074
_reflns_threshold_expression I>2\s(I)
_cod_data_source_file om201080t_si_002.cif
_cod_data_source_block wa1292
_cod_depositor_comments
;
The following automatic conversions were performed:

'_symmetry_cell_setting' value 'Monoclinic' changed to 'monoclinic'
according to /home/saulius/struct/CIF-dictionaries/cif_core.dic
dictionary named 'cif_core.dic' version 2.4.1 from 2010-06-29.

Automatic conversion script
Id: cif_fix_values 1715 2011-07-08 13:25:40Z adriana 
;
_cod_original_cell_volume 1212.40(14)
_cod_original_sg_symbol_H-M C2/c
_cod_database_code 4068082

loop_
_symmetry_equiv_pos_as_xyz
'x, y, z'
'-x, y, -z+1/2'
'x+1/2, y+1/2, z'
'-x+1/2, y+1/2, -z+1/2'
'-x, -y, -z'
'x, -y, z-1/2'
'-x+1/2, -y+1/2, -z'
'x+1/2, -y+1/2, z-1/2'

loop_
_atom_site_label
_atom_site_type_symbol
_atom_site_fract_x
_atom_site_fract_y
_atom_site_fract_z
_atom_site_U_iso_or_equiv
_atom_site_adp_type
_atom_site_occupancy
_atom_site_symmetry_multiplicity
_atom_site_calc_flag
_atom_site_refinement_flags
Mg1 Mg 0.5000 0.21648(9) 0.2500 0.0212(3) Uani 1 2 d S
C1 C 0.35894(12) 0.3558(2) 0.20623(14) 0.0259(4) Uani 1 1 d .
H1 H 0.3038 0.2740 0.1646 0.031 Uiso 1 1 calc R
C11 C 0.36557(15) 0.5158(3) 0.12994(18) 0.0425(5) Uani 1 1 d .
H11A H 0.3773 0.4731 0.0584 0.064 Uiso 1 1 calc R
H11B H 0.4209 0.5934 0.1709 0.064 Uiso 1 1 calc R
H11C H 0.3028 0.5832 0.1117 0.064 Uiso 1 1 calc R
C12 C 0.33992(14) 0.4241(2) 0.31687(15) 0.0329(4) Uani 1 1 d .
H12A H 0.3355 0.3225 0.3663 0.049 Uiso 1 1 calc R
H12B H 0.2771 0.4913 0.2977 0.049 Uiso 1 1 calc R
H12C H 0.3950 0.5023 0.3577 0.049 Uiso 1 1 calc R
O1 O 0.50482(8) 0.04463(16) 0.38832(9) 0.0275(4) Uani 1 1 d .
C2 C 0.59450(12) 0.0094(3) 0.48111(15) 0.0310(4) Uani 1 1 d .
H2A H 0.6505 0.0810 0.4697 0.037 Uiso 1 1 calc R
H2B H 0.6124 -0.1185 0.4808 0.037 Uiso 1 1 calc R
C3 C 0.57796(13) 0.0564(2) 0.59442(14) 0.0306(4) Uani 1 1 d .
H3A H 0.6392 0.0301 0.6575 0.037 Uiso 1 1 calc R
H3B H 0.5638 0.1858 0.5963 0.037 Uiso 1 1 calc R

loop_
_atom_site_aniso_label
_atom_site_aniso_U_11
_atom_site_aniso_U_22
_atom_site_aniso_U_33
_atom_site_aniso_U_23
_atom_site_aniso_U_13
_atom_site_aniso_U_12
Mg1 0.0273(4) 0.0200(4) 0.0167(4) 0.000 0.0070(3) 0.000
C1 0.0302(8) 0.0255(8) 0.0220(8) 0.0016(6) 0.0078(6) 0.0021(6)
C11 0.0419(11) 0.0471(12) 0.0391(11) 0.0199(9) 0.0126(8) 0.0099(9)
C12 0.0389(10) 0.0320(9) 0.0292(9) -0.0003(7) 0.0120(7) 0.0057(7)
O1 0.0284(6) 0.0326(7) 0.0199(6) 0.0075(5) 0.0043(5) -0.0028(5)
C2 0.0261(8) 0.0391(10) 0.0258(9) 0.0107(7) 0.0043(7) 0.0004(7)
C3 0.0310(9) 0.0331(9) 0.0241(9) 0.0059(7) 0.0022(7) -0.0091(7)

loop_
_atom_type_symbol
_atom_type_description
_atom_type_scat_dispersion_real
_atom_type_scat_dispersion_imag
_atom_type_scat_source
C C 0.0033 0.0016 'International Tables Vol C Tables 4.2.6.8 and 6.1.1.4'
H H 0.0000 0.0000 'International Tables Vol C Tables 4.2.6.8 and 6.1.1.4'
Mg Mg 0.0486 0.0363 'International Tables Vol C Tables 4.2.6.8 and 6.1.1.4'
O O 0.0106 0.0060 'International Tables Vol C Tables 4.2.6.8 and 6.1.1.4'

loop_
_geom_angle_atom_site_label_1
_geom_angle_atom_site_label_2
_geom_angle_atom_site_label_3
_geom_angle
_geom_angle_site_symmetry_1
_geom_angle_site_symmetry_3
O1 Mg1 O1 104.37(7) 2_655 .
O1 Mg1 C1 106.37(5) 2_655 .
O1 Mg1 C1 108.11(5) . .
O1 Mg1 C1 108.11(5) 2_655 2_655
O1 Mg1 C1 106.37(5) . 2_655
C1 Mg1 C1 122.18(9) . 2_655
C12 C1 C11 108.89(15) . .
C12 C1 Mg1 108.81(11) . .
C11 C1 Mg1 108.51(11) . .
C12 C1 H1 110.2 . .
C11 C1 H1 110.2 . .
Mg1 C1 H1 110.2 . .
C1 C11 H11A 109.5 . .
C1 C11 H11B 109.5 . .
H11A C11 H11B 109.5 . .
C1 C11 H11C 109.5 . .
H11A C11 H11C 109.5 . .
H11B C11 H11C 109.5 . .
C1 C12 H12A 109.5 . .
C1 C12 H12B 109.5 . .
H12A C12 H12B 109.5 . .
C1 C12 H12C 109.5 . .
H12A C12 H12C 109.5 . .
H12B C12 H12C 109.5 . .
C3 O1 C2 110.05(12) 5_656 .
C3 O1 Mg1 126.28(10) 5_656 .
C2 O1 Mg1 123.66(10) . .
O1 C2 C3 110.02(14) . .
O1 C2 H2A 109.7 . .
C3 C2 H2A 109.7 . .
O1 C2 H2B 109.7 . .
C3 C2 H2B 109.7 . .
H2A C2 H2B 108.2 . .
O1 C3 C2 110.47(14) 5_656 .
O1 C3 H3A 109.6 5_656 .
C2 C3 H3A 109.6 . .
O1 C3 H3B 109.6 5_656 .
C2 C3 H3B 109.6 . .
H3A C3 H3B 108.1 . .

loop_
_geom_bond_atom_site_label_1
_geom_bond_atom_site_label_2
_geom_bond_distance
_geom_bond_site_symmetry_2
Mg1 O1 2.0971(12) 2_655
Mg1 O1 2.0971(12) .
Mg1 C1 2.1569(16) .
Mg1 C1 2.1569(16) 2_655
C1 C12 1.526(2) .
C1 C11 1.531(2) .
C1 H1 1.0000 .
C11 H11A 0.9800 .
C11 H11B 0.9800 .
C11 H11C 0.9800 .
C12 H12A 0.9800 .
C12 H12B 0.9800 .
C12 H12C 0.9800 .
O1 C3 1.4457(19) 5_656
O1 C2 1.4475(19) .
C2 C3 1.497(2) .
C2 H2A 0.9900 .
C2 H2B 0.9900 .
C3 O1 1.4457(19) 5_656
C3 H3A 0.9900 .
C3 H3B 0.9900 .

loop_
_geom_torsion_atom_site_label_1
_geom_torsion_atom_site_label_2
_geom_torsion_atom_site_label_3
_geom_torsion_atom_site_label_4
_geom_torsion
_geom_torsion_site_symmetry_1
_geom_torsion_site_symmetry_4
O1 Mg1 C1 C12 157.87(11) 2_655 .
O1 Mg1 C1 C12 46.26(13) . .
C1 Mg1 C1 C12 -77.54(11) 2_655 .
O1 Mg1 C1 C11 -83.79(13) 2_655 .
O1 Mg1 C1 C11 164.60(12) . .
C1 Mg1 C1 C11 40.80(11) 2_655 .
O1 Mg1 O1 C3 -75.46(12) 2_655 5_656
C1 Mg1 O1 C3 37.49(14) . 5_656
C1 Mg1 O1 C3 170.35(13) 2_655 5_656
O1 Mg1 O1 C2 103.90(13) 2_655 .
C1 Mg1 O1 C2 -143.15(13) . .
C1 Mg1 O1 C2 -10.29(14) 2_655 .
C3 O1 C2 C3 -58.0(2) 5_656 .
Mg1 O1 C2 C3 122.50(13) . .
O1 C2 C3 O1 58.29(19) . 5_656
